data_7244363
loop_
_publ_author_name
'Ma, Yufang'
'Wang, Lei'
'Chen, Lei'
'Shen, Meikun'
'Yang, Xue'
'Wang, Tengteng'
'yuan, feixiang'
'Zhou, Yu'
'Wang, Jun'
'Zhu, Hongjun'

_publ_section_title
;
 Anchoring Boron Atom to the Specific Tetrahedral Sites of Borosilicate
 MFI by Imidazolium-based Molecules
;
_journal_name_full CrystEngComm
_journal_paper_doi 10.1039/D1CE01686E
_journal_year 2022
_chemical_formula_moiety 'B0.79 O24 Si11.21, 0.449(C5H9 N2), 0.192(C9 H18 N4)'
_chemical_formula_structural |Na0.22(C5H9N2)5.58|[B6.29Si89.71O192]
_chemical_formula_sum 'C3.97 H7.5 B0.79 N1.67 O24 Si11.21'
_chemical_formula_weight 786.04
_space_group_IT_number 62
_space_group_name_Hall '-P 2ac 2n'
_space_group_name_H-M_alt 'P n m a'
_symmetry_cell_setting orthorhombic
_symmetry_Int_Tables_number 62
_symmetry_space_group_name_Hall '-P 2ac 2n'
_symmetry_space_group_name_H-M 'P n m a'
_audit_update_record
;
2021-11-10 deposited with the CCDC.	2022-02-07 downloaded from the CCDC.
;
_cell_angle_alpha 90
_cell_angle_beta 90
_cell_angle_gamma 90
_cell_formula_units_Z 8
_cell_length_a 19.9106(11)
_cell_length_b 19.6572(11)
_cell_length_c 13.2495(7)
_cell_measurement_temperature 298
_cell_volume 5185.7(5)
_diffrn_ambient_temperature 298
_diffrn_detector MYTHEN_1K
_diffrn_measurement_device_type synchrotron
_diffrn_radiation_probe x-ray
_diffrn_radiation_source SSRF_14BL
_diffrn_radiation_type synchrotron
_diffrn_radiation_wavelength 0.6887
_diffrn_reflns_theta_max 24.500
_diffrn_reflns_theta_min 1.000
_exptl_absorpt_coefficient_mu 0.604
_exptl_crystal_colour white
_exptl_crystal_density_diffrn 2.014
_exptl_crystal_description white_powder
_exptl_crystal_F_000 3167.1
_pd_proc_ls_prof_R_factor 0.017
_pd_proc_ls_prof_wR_expected 0.061
_pd_proc_ls_prof_wR_factor 0.024
_refine_ls_goodness_of_fit_all 1.494
_refine_ls_hydrogen_treatment mixed
_refine_ls_number_parameters 240
_refine_ls_number_reflns 5197
_refine_ls_R_I_factor 0.562
_refine_ls_shift/su_max 0.001
_cod_data_source_file d1ce01686e2.cif
_cod_data_source_block DMIm_MFI
_cod_depositor_comments
;
The following automatic conversions were performed:

data item '_diffrn_radiation_probe' value 'X-ray' was changed to
'x-ray' in accordance with the
/home/data/users/saulius/crontab/automatic-downloads/rss-feeds/RSC/lib/dictionaries/cif_core.dic
dictionary named 'cif_core.dic' version 2.4.2 last updated on
2011-04-26.

Automatic conversion script
Id: cif_fix_values 7556 2019-12-06 15:28:31Z antanas 
;
_cod_original_formula_sum 'C3.97 H7.50 B0.79 N1.67 O24Si11.21'
_cod_database_code 7244363

loop_
_space_group_symop_id
_space_group_symop_operation_xyz
1 x,y,z
2 -x+1/2,-y,z+1/2
3 -x,y+1/2,-z
4 x+1/2,-y+1/2,-z+1/2
5 -x,-y,-z
6 x+1/2,y,-z+1/2
7 x,-y+1/2,z
8 -x+1/2,y+1/2,z+1/2

loop_
_atom_site_label
_atom_site_type_symbol
_atom_site_fract_x
_atom_site_fract_y
_atom_site_fract_z
_atom_site_adp_type
_atom_site_U_iso_or_equiv
_atom_site_site_symmetry_multiplicity
_atom_site_occupancy
_atom_site_calc_flag
_atom_site_refinement_flags
_atom_site_disorder_assembly
_atom_site_disorder_group
Si1 Si 0.4252(9) 0.0575(12) 0.6659(12) Uiso 0.0195(18) 8 0.94(3) d . . .
B1 B 0.4252(9) 0.0575(12) 0.6659(12) Uiso 0.0195(18) 8 0.0600(18) d . . .
Si2 Si 0.3110(10) 0.0304(8) 0.8116(12) Uiso 0.0195(18) 8 0.92(3) d . . .
B2 B 0.3110(10) 0.0304(8) 0.8116(12) Uiso 0.0195(18) 8 0.080(2) d . . .
Si3 Si 0.2783(7) 0.0582(10) 0.0368(12) Uiso 0.0195(18) 8 1 d . . .
Si4 Si 0.1219(8) 0.0621(12) 0.0368(12) Uiso 0.0195(18) 8 1 d . . .
Si5 Si 0.0741(10) 0.0327(10) 0.8222(14) Uiso 0.0195(18) 8 0.85(3) d . . .
B5 B 0.0741(10) 0.0327(10) 0.8222(14) Uiso 0.0195(18) 8 0.150(5) d . . .
Si6 Si 0.1888(10) 0.0603(9) 0.6884(11) Uiso 0.0195(18) 8 1 d . . .
Si7 Si 0.4255(9) 0.8287(10) 0.6888(13) Uiso 0.0195(18) 8 0.98(3) d . . .
B7 B 0.4255(9) 0.8287(10) 0.6888(13) Uiso 0.0195(18) 8 0.0200(6) d . . .
Si8 Si 0.3042(10) 0.8694(9) 0.8364(10) Uiso 0.0195(18) 8 1 d . . .
Si9 Si 0.2678(10) 0.8270(10) 0.0485(15) Uiso 0.0195(18) 8 0.76(2) d . . .
B9 B 0.2678(10) 0.8270(10) 0.0485(15) Uiso 0.0195(18) 8 0.240(7) d . . .
Si10 Si 0.1165(9) 0.8282(9) 0.0212(12) Uiso 0.0195(18) 8 1 d . . .
Si11 Si 0.0693(9) 0.8709(10) 0.8090(13) Uiso 0.0195(18) 8 1 d . . .
Si12 Si 0.1903(13) 0.8272(9) 0.6834(15) Uiso 0.0195(18) 8 0.76(5) d . . .
B12 B 0.1903(13) 0.8272(9) 0.6834(15) Uiso 0.0195(18) 8 0.240(17) d . . .
O1 O 0.497(2) 0.049(2) 0.703(2) Uiso 0.039(4) 8 1 d . . .
O2 O 0.3811(19) 0.059(2) 0.765(3) Uiso 0.039(4) 8 1 d . . .
O3 O 0.4140(18) 0.130(2) 0.612(2) Uiso 0.039(4) 8 1 d . . .
O4 O 0.4116(19) -0.003(2) 0.593(3) Uiso 0.039(4) 8 1 d . . .
O5 O 0.3109(18) 0.054(2) 0.929(2) Uiso 0.039(4) 8 1 d . . .
O6 O 0.3172(15) 0.947(2) 0.8217(18) Uiso 0.039(4) 8 1 d . . .
O7 O 0.2449(19) 0.0391(18) 0.762(2) Uiso 0.039(4) 8 1 d . . .
O8 O 0.2957(18) 0.133(2) 0.087(2) Uiso 0.039(4) 8 1 d . . .
O9 O 0.199(2) 0.051(2) 0.0325(18) Uiso 0.039(4) 8 1 d . . .
O10 O 0.312(2) -0.0018(18) 0.106(2) Uiso 0.039(4) 8 1 d . . .
O11 O 0.1081(17) 0.1337(19) 0.095(3) Uiso 0.039(4) 8 1 d . . .
O12 O 0.0821(15) 0.0670(19) 0.935(3) Uiso 0.039(4) 8 1 d . . .
O13 O 0.1166(17) 0.0694(19) 0.738(2) Uiso 0.039(4) 8 1 d . . .
O14 O 0.0850(13) 0.953(2) 0.821(2) Uiso 0.039(4) 8 1 d . . .
O15 O 0.2069(17) 0.1295(18) 0.637(2) Uiso 0.039(4) 8 1 d . . .
O16 O 0.497(2) 0.851(2) 0.728(2) Uiso 0.039(4) 8 1 d . . .
O17 O 0.3680(18) 0.8342(17) 0.778(3) Uiso 0.039(4) 8 1 d . . .
O19 O 0.3145(16) 0.8393(17) 0.949(2) Uiso 0.039(4) 8 1 d . . .
O20 O 0.2409(19) 0.8415(17) 0.776(3) Uiso 0.039(4) 8 1 d . . .
O22 O 0.197(2) 0.8410(16) 0.018(2) Uiso 0.039(4) 8 1 d . . .
O24 O 0.0933(16) 0.8460(19) 0.910(3) Uiso 0.039(4) 8 1 d . . .
O25 O 0.1153(19) 0.8523(17) 0.711(2) Uiso 0.039(4) 8 1 d . . .
O26 O 0.185(3) 0.75 0.660(3) Uiso 0.039(4) 4 1 d . . .
O18 O 0.429(3) 0.75 0.658(3) Uiso 0.039(4) 4 1 d . . .
O23 O 0.100(2) 0.75 0.047(3) Uiso 0.039(4) 4 1 d . . .
O21 O 0.276(2) 0.75 0.084(4) Uiso 0.039(4) 4 1 d . . .
C11 C 0.943(2) 0.163(3) 0.574(4) Uiso 0.114(19) 8 0.449(3) d . . .
N12 N 0.998(3) 0.154(4) 0.528(5) Uiso 0.114(19) 8 0.449(3) d . . .
C13 C 0.035(3) 0.206(4) 0.527(6) Uiso 0.114(19) 8 0.449(3) d . . .
N14 N 0.005(3) 0.255(4) 0.575(6) Uiso 0.114(19) 8 0.449(3) d . . .
C15 C 0.948(3) 0.228(3) 0.605(5) Uiso 0.114(19) 8 0.449(3) d . . .
C16 C 0.031(5) 0.325(4) 0.593(9) Uiso 0.114(19) 8 0.449(3) d . . .
C17 C 0.016(4) 0.089(4) 0.479(7) Uiso 0.114(19) 8 0.449(3) d . . .
H18 H 0.903(3) 0.126(3) 0.585(5) Uiso 0.18(3) 8 0.449(3) d . . .
H19 H 0.084(4) 0.208(5) 0.490(8) Uiso 0.18(3) 8 0.449(3) d . . .
H110 H 0.910(4) 0.256(4) 0.648(6) Uiso 0.18(3) 8 0.449(3) d . . .
H111 H 0.994(6) 0.356(4) 0.637(9) Uiso 0.18(3) 8 0.449(3) d . . .
H112 H 0.079(5) 0.323(5) 0.636(10) Uiso 0.18(3) 8 0.449(3) d . . .
H113 H 0.040(6) 0.351(4) 0.520(10) Uiso 0.18(3) 8 0.449(3) d . . .
H114 H 0.977(4) 0.050(4) 0.489(7) Uiso 0.18(3) 8 0.449(3) d . . .
H115 H 0.024(5) 0.097(5) 0.397(7) Uiso 0.18(3) 8 0.449(3) d . . .
H116 H 0.064(4) 0.069(5) 0.513(9) Uiso 0.18(3) 8 0.449(3) d . . .
C21 C -0.179(4) 0.727(6) -0.777(3) Uiso 0.114(19) 8 0.384(3) d . . .
N22 N -0.204(4) 0.754(7) -0.854(5) Uiso 0.114(19) 8 0.384(3) d . . .
C23 C -0.161(5) 0.782(7) -0.910(6) Uiso 0.114(19) 8 0.384(3) d . . .
N24 N -0.102(5) 0.775(7) -0.869(5) Uiso 0.114(19) 8 0.384(3) d . . .
C25 C -0.113(4) 0.741(6) -0.786(4) Uiso 0.114(19) 8 0.384(3) d . . .
C26 C -0.036(6) 0.801(9) -0.909(8) Uiso 0.114(19) 8 0.384(3) d . . .
C27 C -0.276(4) 0.752(9) -0.879(7) Uiso 0.114(19) 8 0.384(3) d . . .
H28 H -0.207(4) 0.700(6) -0.718(4) Uiso 0.18(3) 8 0.384(3) d . . .
H29 H -0.173(6) 0.808(9) -0.981(8) Uiso 0.18(3) 8 0.384(3) d . . .
H210 H -0.073(4) 0.726(8) -0.733(6) Uiso 0.18(3) 8 0.384(3) d . . .
H211 H -0.994(5) 0.787(10) -0.857(9) Uiso 0.18(3) 8 0.384(3) d . . .
H212 H -0.026(6) 0.778(10) -0.984(7) Uiso 0.18(3) 8 0.384(3) d . . .
H213 H -0.038(8) 0.857(9) -0.916(10) Uiso 0.18(3) 8 0.384(3) d . . .
H214 H -0.306(4) 0.725(9) -0.820(7) Uiso 0.18(3) 8 0.384(3) d . . .
H215 H -0.297(6) 0.805(10) -0.884(11) Uiso 0.18(3) 8 0.384(3) d . . .
H216 H -0.285(5) 0.726(11) -0.952(6) Uiso 0.18(3) 8 0.384(3) d . . .

loop_
_atom_type_symbol
_atom_type_scat_dispersion_real
_atom_type_scat_dispersion_imag
_atom_type_scat_source
C 0.0033 0.0016 'International Tables Vol C tables 4.2.6.8 and 6.1.1.1'
H 0.0000 0.0000 'International Tables Vol C tables 4.2.6.8 and 6.1.1.1'
B 0.0013 0.0007 'International Tables Vol C tables 4.2.6.8 and 6.1.1.1'
N 0.0061 0.0033 'International Tables Vol C tables 4.2.6.8 and 6.1.1.1'
O 0.0106 0.0060 'International Tables Vol C tables 4.2.6.8 and 6.1.1.1'
Si 0.0817 0.0704 'International Tables Vol C tables 4.2.6.8 and 6.1.1.1'

loop_
_exptl_crystal_face_index_h
_exptl_crystal_face_index_k
_exptl_crystal_face_index_l
_exptl_crystal_face_perp_dist
? ? ? ?

loop_
_geom_angle_atom_site_label_1
_geom_angle_atom_site_label_2
_geom_angle_atom_site_label_3
_geom_angle
_geom_angle_site_symmetry_1
_geom_angle_site_symmetry_2
_geom_angle_site_symmetry_3
O4 Si1 O1 108(3) 1_555 1_555 1_555
O3 Si1 O4 110(3) 1_555 1_555 1_555
O3 Si1 O1 110(3) 1_555 1_555 1_555
O10 Si3 O9 111(3) 1_555 1_555 1_555
O8 Si3 O10 110(3) 1_555 1_555 1_555
O8 Si3 O9 109(3) 1_555 1_555 1_555
O9 Si4 O11 110(3) 1_555 1_555 1_555
O15 Si6 O13 108(3) 1_555 1_555 1_555
O7 Si6 O15 110(3) 1_555 1_555 1_555
O16 Si7 O18 110(3) 1_555 1_555 1_555
O22 Si9 O21 110(3) 1_555 1_555 1_555
O22 Si10 O23 110(3) 1_555 1_555 1_555
O20 Si12 O25 110(2) 1_555 1_555 1_555
O20 Si12 O26 109(3) 1_555 1_555 1_555
C15 C11 N12 103.4742200164398(15) 1_555 1_555 1_555
N14 C13 H19 127.3950000000004(12) 1_555 1_555 1_555
C16 N14 C13 127.043 1_555 1_555 1_555
C11 C15 H110 125.977 1_555 1_555 1_555
H112 C16 H113 108.9250623696184(16) 1_555 1_555 1_555
N14 C16 H112 109.9080000000004(18) 1_555 1_555 1_555
N14 C16 H113 109.957 1_555 1_555 1_555
N14 C16 H111 111.083 1_555 1_555 1_555
H115 C17 H116 108.732 1_555 1_555 1_555
N22 C21 H28 125.413999999999(10) 1_555 1_555 1_555
C25 C21 N22 103.474220016441(5) 1_555 1_555 1_555
C25 C21 H28 131.111779983560(7) 1_555 1_555 1_555
C23 N22 C21 112.745000000000(7) 1_555 1_555 1_555
C27 N22 C23 123.014000000000(10) 1_555 1_555 1_555
C27 N22 C21 124.241000000000(13) 1_555 1_555 1_555
N22 C23 H29 124.024000000001(7) 1_555 1_555 1_555
N24 C23 N22 108.581000000000(8) 1_555 1_555 1_555
N24 C23 H29 127.395000000000(14) 1_555 1_555 1_555
C25 N24 C23 104.952000000000(5) 1_555 1_555 1_555
C26 N24 C25 128.005000000000(11) 1_555 1_555 1_555
C26 N24 C23 127.043000000000(10) 1_555 1_555 1_555
N24 C25 H210 123.77500000000(3) 1_555 1_555 1_555
C21 C25 N24 110.247779983560(9) 1_555 1_555 1_555
C21 C25 H210 125.97713591928(2) 1_555 1_555 1_555
N24 C26 H212 109.907999999999(15) 1_555 1_555 1_555
N24 C26 H213 109.957000000000(3) 1_555 1_555 1_555
H214 C27 H216 107.78139408433(4) 1_555 1_555 1_555
H215 C27 H216 108.731903594870(3) 1_555 1_555 1_555
N22 C27 H215 110.282000000000(11) 1_555 1_555 1_555
N22 C27 H214 111.961000000000(7) 1_555 1_555 1_555

loop_
_geom_bond_atom_site_label_1
_geom_bond_atom_site_label_2
_geom_bond_distance
_geom_bond_site_symmetry_1
_geom_bond_site_symmetry_2
Si1 O2 1.59(5) 1_555 1_555
Si1 O4 1.59(5) 1_555 1_555
Si1 O3 1.59(5) 1_555 1_555
Si2 O5 1.59(5) 1_555 1_555
Si2 O2 1.59(5) 1_555 1_555
Si3 O9 1.58(4) 1_555 1_555
Si4 O11 1.61(5) 1_555 1_555
Si5 O13 1.58(5) 1_555 1_555
Si6 O13 1.60(5) 1_555 1_555
Si6 O15 1.60(5) 1_555 1_555
Si7 O18 1.61(3) 1_555 1_555
Si7 O16 1.61(5) 1_555 1_555
Si7 O17 1.61(5) 1_555 1_555
Si8 O20 1.61(5) 1_555 1_555
Si8 O17 1.61(4) 1_555 1_555
Si8 O19 1.61(4) 1_555 1_555
Si9 O21 1.59(2) 1_555 1_555
Si10 O23 1.61(3) 1_555 1_555
Si10 O22 1.61(5) 1_555 1_555
Si11 O25 1.61(5) 1_555 1_555
Si11 O14 1.61(5) 1_555 1_555
Si12 O25 1.61(5) 1_555 1_555
Si12 O20 1.61(5) 1_555 1_555
C11 H18 1.09400 1_555 1_555
C11 N12 1.26500 1_555 1_555
C11 C15 1.34192 1_555 1_555
N12 C11 1.26500 1_555 1_555
C13 H19 1.09400 1_555 1_555
C13 N14 1.30500 1_555 1_555
N14 C13 1.30500 1_555 1_555
C15 H110 1.09700 1_555 1_555
C15 C11 1.34192 1_555 1_555
C16 H113 1.11300 1_555 1_555
C16 H112 1.11400 1_555 1_555
C17 H115 1.11500 1_555 1_555
C21 H28 1.09400 1_555 1_555
C21 C25 1.34192 1_555 1_555
N22 C23 1.26800 1_555 1_555
N22 C27 1.46900 1_555 1_555
C23 H29 1.09400 1_555 1_555
C23 N22 1.26800 1_555 1_555
C23 N24 1.30500 1_555 1_555
N24 C23 1.30500 1_555 1_555
N24 C25 1.30800 1_555 1_555
N24 C26 1.50200 1_555 1_555
C25 H210 1.09700 1_555 1_555
C25 N24 1.30800 1_555 1_555
C25 C21 1.34192 1_555 1_555
C26 H212 1.11400 1_555 1_555
C26 N24 1.50200 1_555 1_555
C27 H216 1.11400 1_555 1_555
C27 H214 1.11400 1_555 1_555
C27 N22 1.46900 1_555 1_555

loop_
_restr_angle_atom_site_label_1
_restr_angle_site_symmetry_1
_restr_angle_atom_site_label_2
_restr_angle_site_symmetry_2
_restr_angle_atom_site_label_3
_restr_angle_site_symmetry_3
_restr_angle_target
_restr_angle_target_weight_param
? ? ? ? ? ? ? ?

loop_
_restr_distance_atom_site_label_1
_restr_distance_site_symmetry_1
_restr_distance_atom_site_label_2
_restr_distance_site_symmetry_2
_restr_distance_target
_restr_distance_target_weight_param
? ? ? ? ? ?

loop_
_restr_equal_angle_atom_site_label_1
_restr_equal_angle_site_symmetry_1
_restr_equal_angle_atom_site_label_2
_restr_equal_angle_site_symmetry_2
_restr_equal_angle_atom_site_label_3
_restr_equal_angle_site_symmetry_3
_restr_equal_angle_class_class_id
_restr_equal_angle_class_target_weight_param
? ? ? ? ? ? ? ?

loop_
_restr_equal_distance_atom_site_label_1
_restr_equal_distance_site_symmetry_1
_restr_equal_distance_atom_site_label_2
_restr_equal_distance_site_symmetry_2
_restr_equal_distance_class_class_id
_restr_equal_distance_class_target_weight_param
? ? ? ? ? ?

loop_
_restr_equal_torsion_atom_site_label_1
_restr_equal_torsion_site_symmetry_1
_restr_equal_torsion_atom_site_label_2
_restr_equal_torsion_site_symmetry_2
_restr_equal_torsion_atom_site_label_3
_restr_equal_torsion_site_symmetry_3
_restr_equal_torsion_atom_site_label_4
_restr_equal_torsion_site_symmetry_4
_restr_equal_torsion_class_class_id
_restr_equal_torsion_class_target_weight_param
? ? ? ? ? ? ? ? ? ?

loop_
_restr_torsion_atom_site_label_1
_restr_torsion_site_symmetry_1
_restr_torsion_atom_site_label_2
_restr_torsion_site_symmetry_2
_restr_torsion_atom_site_label_3
_restr_torsion_site_symmetry_3
_restr_torsion_atom_site_label_4
_restr_torsion_site_symmetry_4
_restr_torsion_angle_target
_restr_torsion_weight_param
? ? ? ? ? ? ? ? ? ?

loop_
_twin_individual_id
_twin_individual_mass_fraction_refined
_twin_individual_twin_matrix_11
_twin_individual_twin_matrix_12
_twin_individual_twin_matrix_13
_twin_individual_twin_matrix_21
_twin_individual_twin_matrix_22
_twin_individual_twin_matrix_23
_twin_individual_twin_matrix_31
_twin_individual_twin_matrix_32
_twin_individual_twin_matrix_33
? ? ? ? ? ? ? ? ? ? ?
